data_2013852
loop_
_publ_author_name
'Thamotharan, S.'
'Parthasarathi, V.'
'Gupta, Ranju'
'Guleria, Sheetal'
'Jindal, D. P.'
'Linden, Anthony'

_publ_section_title
;Two androst-5-ene derivatives:
 16-[4-(3-chloropropoxy)-3-methoxybenzylidene]-17-oxoandrost-5-en-3\b-ol and
 16-[3-methoxy-4-(2-pyrrolidin-1-ylethoxy)benzylidene]-3\b-pyrrolidinoandrost-5-en-17\b-ol
 monohydrate
;
_journal_issue 1
_journal_name_full 'Acta Crystallographica Section C'
_journal_page_first o75
_journal_page_last o78
_journal_paper_doi 10.1107/S0108270103025605
_journal_volume 60
_journal_year 2004
_chemical_formula_iupac 'C30 H39 Cl O4'
_chemical_formula_moiety 'C30 H39 Cl O4'
_chemical_formula_sum 'C30 H39 Cl O4'
_chemical_formula_weight 499.09
_chemical_melting_point 469
_chemical_name_systematic
;
16-[4-(3-chloropropoxy)-3-methoxybenzylidene]-17-oxoandrost-5-en-3\b-ol
;
_space_group_IT_number 146
_symmetry_cell_setting trigonal
_symmetry_space_group_name_Hall 'R 3'
_symmetry_space_group_name_H-M 'R 3 :H'
_atom_sites_solution_hydrogens geom
_atom_sites_solution_primary direct
_atom_sites_solution_secondary difmap
_audit_creation_method SHELXL97
_cell_angle_alpha 90
_cell_angle_beta 90
_cell_angle_gamma 120
_cell_formula_units_Z 9
_cell_length_a 34.3749(8)
_cell_length_b 34.3749(8)
_cell_length_c 5.75850(10)
_cell_measurement_reflns_used 19304
_cell_measurement_temperature 160(2)
_cell_measurement_theta_max 27.48
_cell_measurement_theta_min 2.0
_cell_volume 5892.8(2)
_computing_cell_refinement 'DENZO-SMN (Otwinowski & Minor, 1997)'
_computing_data_collection 'COLLECT (Nonius, 2000)'
_computing_data_reduction 'DENZO-SMN and SCALEPACK (Otwinowski & Minor, 1997)'
_computing_molecular_graphics 'ORTEP-3 (Farrugia, 1999)'
_computing_publication_material 'SHELXL97 and PLATON (Spek, 2003)'
_computing_structure_refinement 'SHELXL97 (Sheldrick, 1997)'
_computing_structure_solution 'SIR92 (Altomare et al., 1994)'
_diffrn_ambient_temperature 160(2)
_diffrn_detector_area_resol_mean 9
_diffrn_measured_fraction_theta_full 0.999
_diffrn_measured_fraction_theta_max 0.999
_diffrn_measurement_device_type 'Nonius KappaCCD area-detector'
_diffrn_measurement_method '\f and \w scans with \k offsets'
_diffrn_radiation_monochromator 'horizontally mounted graphite crystal'
_diffrn_radiation_source 'Nonius FR591 sealed tube generator'
_diffrn_radiation_type 'Mo K\a'
_diffrn_radiation_wavelength 0.71073
_diffrn_reflns_av_R_equivalents 0.062
_diffrn_reflns_av_sigmaI/netI 0.048
_diffrn_reflns_limit_h_max 41
_diffrn_reflns_limit_h_min -44
_diffrn_reflns_limit_k_max 44
_diffrn_reflns_limit_k_min -44
_diffrn_reflns_limit_l_max 7
_diffrn_reflns_limit_l_min -7
_diffrn_reflns_number 29761
_diffrn_reflns_theta_full 27.45
_diffrn_reflns_theta_max 27.45
_diffrn_reflns_theta_min 2.05
_diffrn_standards_decay_% 0
_diffrn_standards_number 0
_exptl_absorpt_coefficient_mu 0.180
_exptl_absorpt_correction_T_max 0.984
_exptl_absorpt_correction_T_min 0.909
_exptl_absorpt_correction_type multi-scan
_exptl_absorpt_process_details '(SORTAV; Blessing, 1995)'
_exptl_crystal_colour colourless
_exptl_crystal_density_diffrn 1.266
_exptl_crystal_density_meas ?
_exptl_crystal_density_method 'not measured'
_exptl_crystal_description prism
_exptl_crystal_F_000 2412
_exptl_crystal_size_max 0.30
_exptl_crystal_size_mid 0.12
_exptl_crystal_size_min 0.10
_refine_diff_density_max 0.60
_refine_diff_density_min -0.34
_refine_ls_abs_structure_details 'Flack & Bernardinelli (2000)'
_refine_ls_abs_structure_Flack -0.21(7)
_refine_ls_extinction_coef 0.00078(19)
_refine_ls_extinction_expression Fc^*^=kFc[1+0.001xFc^2^\l^3^/sin(2\q)]^-1/4^
_refine_ls_extinction_method 'SHELXL97 (Sheldrick, 1997)'
_refine_ls_goodness_of_fit_ref 1.018
_refine_ls_hydrogen_treatment mixed
_refine_ls_matrix_type full
_refine_ls_number_parameters 324
_refine_ls_number_reflns 5987
_refine_ls_number_restraints 1
_refine_ls_restrained_S_all 1.018
_refine_ls_R_factor_all 0.066
_refine_ls_R_factor_gt 0.049
_refine_ls_shift/su_max 0.000
_refine_ls_shift/su_mean 0.000
_refine_ls_structure_factor_coef Fsqd
_refine_ls_weighting_details 'calc w = 1/[\s^2^(Fo^2^)+(0.0672P)^2^+7.0766P] where P=(Fo^2^+2Fc^2^)/3'
_refine_ls_weighting_scheme calc
_refine_ls_wR_factor_gt 0.117
_refine_ls_wR_factor_ref 0.127
_reflns_number_gt 5077
_reflns_number_total 5990
_reflns_threshold_expression I>2\s(I)
_cod_data_source_file sk1678.cif
_cod_data_source_block I
_cod_depositor_comments
;
The following automatic conversions were performed:

'_exptl_crystal_density_meas' value 'not measured' was changed to '?'
- the value is perceived as not measured.

Automatic conversion script
Id: cif_fix_values 3008 2015-01-20 13:52:24Z robertas 
;
_cod_original_sg_symbol_H-M 'R 3'
_cod_database_code 2013852
_cod_database_fobs_code 2013852

loop_
_symmetry_equiv_pos_as_xyz
'x, y, z'
'-y, x-y, z'
'-x+y, -x, z'
'x+2/3, y+1/3, z+1/3'
'-y+2/3, x-y+1/3, z+1/3'
'-x+y+2/3, -x+1/3, z+1/3'
'x+1/3, y+2/3, z+2/3'
'-y+1/3, x-y+2/3, z+2/3'
'-x+y+1/3, -x+2/3, z+2/3'

loop_
_atom_site_label
_atom_site_fract_x
_atom_site_fract_y
_atom_site_fract_z
_atom_site_U_iso_or_equiv
_atom_site_adp_type
_atom_site_calc_flag
_atom_site_refinement_flags
_atom_site_occupancy
_atom_site_disorder_assembly
_atom_site_disorder_group
_atom_site_type_symbol
Cl1 -0.06166(3) -0.00522(3) -0.34802(14) 0.0493(2) Uani d . 1 . . Cl
O3 0.34998(6) 0.03704(6) 0.4690(3) 0.0290(4) Uani d . 1 . . O
H3A 0.3353(9) 0.0203(9) 0.377(5) 0.013(7) Uiso d . 1 . . H
O17 0.22766(6) 0.26738(7) 0.8851(3) 0.0358(4) Uani d . 1 . . O
O23 -0.01387(6) 0.15520(7) 0.5467(3) 0.0382(5) Uani d . 1 . . O
O28 -0.02007(6) 0.10901(7) 0.1773(4) 0.0400(5) Uani d . 1 . . O
C1 0.34027(8) 0.13116(8) 0.7416(4) 0.0241(5) Uani d . 1 . . C
H1A 0.3624 0.1575 0.8319 0.029 Uiso calc R 1 . . H
H1B 0.3142 0.1131 0.8442 0.029 Uiso calc R 1 . . H
C2 0.36165(8) 0.10263(9) 0.6755(4) 0.0260(5) Uani d . 1 . . C
H2A 0.3898 0.1213 0.5878 0.031 Uiso calc R 1 . . H
H2B 0.3693 0.0918 0.8182 0.031 Uiso calc R 1 . . H
C3 0.32981(8) 0.06328(8) 0.5301(4) 0.0248(5) Uani d . 1 . . C
H3 0.3018 0.0442 0.6214 0.030 Uiso calc R 1 . . H
C4 0.31764(9) 0.07993(8) 0.3105(4) 0.0254(5) Uani d . 1 . . C
H4A 0.3450 0.0977 0.2159 0.030 Uiso calc R 1 . . H
H4B 0.2961 0.0539 0.2167 0.030 Uiso calc R 1 . . H
C5 0.29703(8) 0.10863(8) 0.3712(4) 0.0222(5) Uani d . 1 . . C
C6 0.25712(8) 0.09782(8) 0.2857(4) 0.0255(5) Uani d . 1 . . C
H6 0.2425 0.0718 0.1906 0.031 Uiso calc R 1 . . H
C7 0.23348(8) 0.12370(8) 0.3282(4) 0.0265(5) Uani d . 1 . . C
H7A 0.2076 0.1061 0.4325 0.032 Uiso calc R 1 . . H
H7B 0.2217 0.1278 0.1790 0.032 Uiso calc R 1 . . H
C8 0.26414(8) 0.16971(8) 0.4371(4) 0.0200(5) Uani d . 1 . . C
H8 0.2837 0.1909 0.3133 0.024 Uiso calc R 1 . . H
C9 0.29420(8) 0.16681(8) 0.6278(4) 0.0204(4) Uani d . 1 . . C
H9 0.2735 0.1446 0.7447 0.025 Uiso calc R 1 . . H
C10 0.32422(8) 0.14817(7) 0.5334(4) 0.0199(4) Uani d . 1 . . C
C11 0.32102(8) 0.21191(8) 0.7566(4) 0.0240(5) Uani d . 1 . . C
H11A 0.3438 0.2342 0.6496 0.029 Uiso calc R 1 . . H
H11B 0.3371 0.2078 0.8885 0.029 Uiso calc R 1 . . H
C12 0.29172(8) 0.23087(8) 0.8496(4) 0.0243(5) Uani d . 1 . . C
H12A 0.2716 0.2109 0.9729 0.029 Uiso calc R 1 . . H
H12B 0.3112 0.2609 0.9181 0.029 Uiso calc R 1 . . H
C13 0.26382(8) 0.23446(8) 0.6540(4) 0.0214(5) Uani d . 1 . . C
C14 0.23609(8) 0.18781(7) 0.5438(4) 0.0212(5) Uani d . 1 . . C
H14 0.2196 0.1671 0.6756 0.025 Uiso calc R 1 . . H
C15 0.19985(8) 0.19076(8) 0.4008(4) 0.0230(5) Uani d . 1 . . C
H15A 0.2119 0.2061 0.2505 0.028 Uiso calc R 1 . . H
H15B 0.1736 0.1606 0.3721 0.028 Uiso calc R 1 . . H
C16 0.18793(8) 0.21839(8) 0.5595(4) 0.0233(5) Uani d . 1 . . C
C17 0.22647(8) 0.24382(8) 0.7243(4) 0.0245(5) Uani d . 1 . . C
C18 0.29329(8) 0.27166(8) 0.4783(4) 0.0255(5) Uani d . 1 . . C
H18A 0.3075 0.3009 0.5562 0.038 Uiso calc R 1 . . H
H18B 0.2745 0.2717 0.3502 0.038 Uiso calc R 1 . . H
H18C 0.3166 0.2660 0.4171 0.038 Uiso calc R 1 . . H
C19 0.36533(8) 0.18453(8) 0.4001(4) 0.0274(5) Uani d . 1 . . C
H19A 0.3811 0.1708 0.3250 0.041 Uiso calc R 1 . . H
H19B 0.3857 0.2078 0.5088 0.041 Uiso calc R 1 . . H
H19C 0.3553 0.1981 0.2818 0.041 Uiso calc R 1 . . H
C20 0.14950(8) 0.21898(8) 0.5840(4) 0.0259(5) Uani d . 1 . . C
H20 0.1497 0.2388 0.6997 0.031 Uiso calc R 1 . . H
C21 0.10732(8) 0.19336(8) 0.4574(4) 0.0261(5) Uani d . 1 . . C
C22 0.06748(9) 0.18875(9) 0.5571(4) 0.0284(5) Uani d . 1 . . C
H22 0.0695 0.2048 0.6952 0.034 Uiso calc R 1 . . H
C23 0.02602(8) 0.16171(9) 0.4593(4) 0.0293(5) Uani d . 1 . . C
C24 0.02237(9) 0.13695(9) 0.2560(5) 0.0306(6) Uani d . 1 . . C
C25 0.06123(9) 0.14357(9) 0.1482(4) 0.0310(6) Uani d . 1 . . C
H25 0.0593 0.1288 0.0056 0.037 Uiso calc R 1 . . H
C26 0.10314(9) 0.17170(9) 0.2474(4) 0.0287(5) Uani d . 1 . . C
H26 0.1294 0.1762 0.1696 0.034 Uiso calc R 1 . . H
C27 -0.01146(10) 0.18450(11) 0.7261(5) 0.0405(7) Uani d . 1 . . C
H27A 0.0013 0.1789 0.8660 0.061 Uiso calc R 1 . . H
H27B -0.0417 0.1792 0.7603 0.061 Uiso calc R 1 . . H
H27C 0.0077 0.2157 0.6763 0.061 Uiso calc R 1 . . H
C29 -0.02468(9) 0.08087(11) -0.0190(5) 0.0388(6) Uani d . 1 . . C
H29A -0.0118 0.0615 0.0178 0.047 Uiso calc R 1 . . H
H29B -0.0087 0.0996 -0.1556 0.047 Uiso calc R 1 . . H
C30 -0.07440(10) 0.05247(13) -0.0691(6) 0.0527(9) Uani d . 1 . . C
H30A -0.0883 0.0288 0.0510 0.063 Uiso calc R 1 . . H
H30B -0.0883 0.0716 -0.0577 0.063 Uiso calc R 1 . . H
C31 -0.08459(12) 0.03056(13) -0.3051(7) 0.0545(9) Uani d . 1 . . C
H31A -0.0725 0.0543 -0.4256 0.065 Uiso calc R 1 . . H
H31B -0.1176 0.0128 -0.3255 0.065 Uiso calc R 1 . . H

loop_
_atom_site_aniso_label
_atom_site_aniso_U_11
_atom_site_aniso_U_22
_atom_site_aniso_U_33
_atom_site_aniso_U_12
_atom_site_aniso_U_13
_atom_site_aniso_U_23
Cl1 0.0498(5) 0.0436(4) 0.0585(5) 0.0262(4) -0.0040(4) -0.0074(3)
O3 0.0324(10) 0.0271(9) 0.0341(9) 0.0199(8) -0.0076(8) -0.0053(8)
O17 0.0365(10) 0.0395(11) 0.0372(10) 0.0233(9) -0.0040(8) -0.0156(8)
O23 0.0255(10) 0.0541(13) 0.0387(10) 0.0227(9) -0.0008(8) -0.0096(9)
O28 0.0263(10) 0.0507(12) 0.0422(11) 0.0186(9) -0.0065(8) -0.0158(9)
C1 0.0279(12) 0.0280(12) 0.0195(11) 0.0163(10) -0.0044(9) -0.0016(9)
C2 0.0284(12) 0.0307(13) 0.0247(11) 0.0190(11) -0.0033(9) -0.0008(9)
C3 0.0246(12) 0.0244(12) 0.0289(12) 0.0149(10) -0.0023(9) 0.0013(9)
C4 0.0308(13) 0.0262(12) 0.0232(11) 0.0173(11) -0.0045(9) -0.0037(9)
C5 0.0282(12) 0.0208(11) 0.0184(10) 0.0128(10) -0.0019(9) -0.0005(8)
C6 0.0298(13) 0.0226(12) 0.0261(11) 0.0146(10) -0.0065(9) -0.0048(9)
C7 0.0252(12) 0.0240(12) 0.0308(12) 0.0127(10) -0.0089(9) -0.0075(10)
C8 0.0198(11) 0.0198(11) 0.0206(10) 0.0101(9) -0.0030(8) -0.0008(8)
C9 0.0225(11) 0.0219(11) 0.0191(10) 0.0128(10) -0.0023(8) -0.0002(8)
C10 0.0214(11) 0.0192(11) 0.0185(10) 0.0097(9) -0.0009(8) 0.0004(8)
C11 0.0246(12) 0.0251(12) 0.0246(11) 0.0140(10) -0.0077(9) -0.0052(9)
C12 0.0286(12) 0.0241(12) 0.0212(11) 0.0139(10) -0.0043(9) -0.0034(9)
C13 0.0237(12) 0.0192(11) 0.0215(11) 0.0109(9) 0.0001(9) -0.0012(8)
C14 0.0216(11) 0.0189(11) 0.0215(10) 0.0089(9) -0.0016(8) 0.0010(8)
C15 0.0211(11) 0.0254(12) 0.0244(11) 0.0129(10) -0.0029(9) -0.0010(9)
C16 0.0247(12) 0.0206(11) 0.0240(11) 0.0110(10) 0.0003(9) 0.0011(9)
C17 0.0267(12) 0.0225(12) 0.0251(12) 0.0130(10) 0.0007(9) 0.0007(9)
C18 0.0252(12) 0.0213(12) 0.0281(12) 0.0102(10) -0.0007(9) 0.0001(9)
C19 0.0246(12) 0.0274(13) 0.0288(12) 0.0120(11) 0.0019(10) 0.0015(10)
C20 0.0276(12) 0.0245(12) 0.0285(12) 0.0151(10) -0.0007(10) -0.0016(9)
C21 0.0270(13) 0.0267(12) 0.0293(12) 0.0169(11) -0.0001(10) 0.0036(10)
C22 0.0287(13) 0.0323(13) 0.0297(12) 0.0195(11) 0.0008(10) -0.0006(10)
C23 0.0246(12) 0.0375(14) 0.0318(13) 0.0200(11) 0.0014(10) 0.0003(11)
C24 0.0260(13) 0.0328(14) 0.0334(13) 0.0150(11) -0.0046(10) -0.0014(10)
C25 0.0272(13) 0.0388(15) 0.0287(13) 0.0178(12) -0.0023(10) -0.0034(10)
C26 0.0263(12) 0.0356(14) 0.0284(12) 0.0186(11) 0.0017(10) 0.0016(10)
C27 0.0358(15) 0.0527(18) 0.0419(15) 0.0288(14) 0.0038(12) -0.0058(13)
C29 0.0302(14) 0.0447(17) 0.0413(15) 0.0185(13) -0.0046(12) -0.0122(13)
C30 0.0304(16) 0.064(2) 0.061(2) 0.0218(16) -0.0073(14) -0.0238(17)
C31 0.050(2) 0.061(2) 0.064(2) 0.0370(18) -0.0215(16) -0.0246(18)

loop_
_atom_type_symbol
_atom_type_description
_atom_type_scat_dispersion_real
_atom_type_scat_dispersion_imag
_atom_type_scat_source
C C 0.0033 0.0016 'International Tables Vol C Tables 4.2.6.8 and 6.1.1.4'
H H 0.0000 0.0000 'International Tables Vol C Tables 4.2.6.8 and 6.1.1.4'
Cl Cl 0.1484 0.1585 'International Tables Vol C Tables 4.2.6.8 and 6.1.1.4'
O O 0.0106 0.0060 'International Tables Vol C Tables 4.2.6.8 and 6.1.1.4'

loop_
_geom_angle_atom_site_label_1
_geom_angle_atom_site_label_2
_geom_angle_atom_site_label_3
_geom_angle
C3 O3 H3A 108(2)
C23 O23 C27 117.0(2)
C24 O28 C29 116.9(2)
C2 C1 C10 114.97(18)
C2 C1 H1A 108.5
C10 C1 H1A 108.5
C2 C1 H1B 108.5
C10 C1 H1B 108.5
H1A C1 H1B 107.5
C3 C2 C1 110.31(19)
C3 C2 H2A 109.6
C1 C2 H2A 109.6
C3 C2 H2B 109.6
C1 C2 H2B 109.6
H2A C2 H2B 108.1
O3 C3 C2 109.94(19)
O3 C3 C4 110.0(2)
C2 C3 C4 109.7(2)
O3 C3 H3 109.1
C2 C3 H3 109.1
C4 C3 H3 109.1
C5 C4 C3 110.92(19)
C5 C4 H4A 109.5
C3 C4 H4A 109.5
C5 C4 H4B 109.5
C3 C4 H4B 109.5
H4A C4 H4B 108.0
C6 C5 C4 119.2(2)
C6 C5 C10 124.4(2)
C4 C5 C10 116.36(19)
C5 C6 C7 124.6(2)
C5 C6 H6 117.7
C7 C6 H6 117.7
C6 C7 C8 112.6(2)
C6 C7 H7A 109.1
C8 C7 H7A 109.1
C6 C7 H7B 109.1
C8 C7 H7B 109.1
H7A C7 H7B 107.8
C14 C8 C7 109.88(19)
C14 C8 C9 108.77(17)
C7 C8 C9 111.24(19)
C14 C8 H8 109.0
C7 C8 H8 109.0
C9 C8 H8 109.0
C11 C9 C8 111.12(18)
C11 C9 C10 113.27(18)
C8 C9 C10 112.32(17)
C11 C9 H9 106.5
C8 C9 H9 106.5
C10 C9 H9 106.5
C5 C10 C19 108.81(18)
C5 C10 C1 108.22(18)
C19 C10 C1 109.60(19)
C5 C10 C9 110.07(18)
C19 C10 C9 111.52(18)
C1 C10 C9 108.56(17)
C9 C11 C12 113.79(19)
C9 C11 H11A 108.8
C12 C11 H11A 108.8
C9 C11 H11B 108.8
C12 C11 H11B 108.8
H11A C11 H11B 107.7
C13 C12 C11 110.34(18)
C13 C12 H12A 109.6
C11 C12 H12A 109.6
C13 C12 H12B 109.6
C11 C12 H12B 109.6
H12A C12 H12B 108.1
C12 C13 C17 116.82(19)
C12 C13 C14 107.98(18)
C17 C13 C14 100.45(18)
C12 C13 C18 111.84(19)
C17 C13 C18 105.76(19)
C14 C13 C18 113.66(18)
C8 C14 C13 113.99(18)
C8 C14 C15 120.86(19)
C13 C14 C15 104.66(19)
C8 C14 H14 105.4
C13 C14 H14 105.4
C15 C14 H14 105.4
C16 C15 C14 101.56(18)
C16 C15 H15A 111.5
C14 C15 H15A 111.5
C16 C15 H15B 111.5
C14 C15 H15B 111.5
H15A C15 H15B 109.3
C20 C16 C17 120.9(2)
C20 C16 C15 130.6(2)
C17 C16 C15 108.02(19)
O17 C17 C16 126.4(2)
O17 C17 C13 126.1(2)
C16 C17 C13 107.44(19)
C13 C18 H18A 109.5
C13 C18 H18B 109.5
H18A C18 H18B 109.5
C13 C18 H18C 109.5
H18A C18 H18C 109.5
H18B C18 H18C 109.5
C10 C19 H19A 109.5
C10 C19 H19B 109.5
H19A C19 H19B 109.5
C10 C19 H19C 109.5
H19A C19 H19C 109.5
H19B C19 H19C 109.5
C16 C20 C21 128.9(2)
C16 C20 H20 115.5
C21 C20 H20 115.5
C26 C21 C22 117.2(2)
C26 C21 C20 124.3(2)
C22 C21 C20 118.5(2)
C23 C22 C21 121.8(2)
C23 C22 H22 119.1
C21 C22 H22 119.1
O23 C23 C22 125.1(2)
O23 C23 C24 115.2(2)
C22 C23 C24 119.7(2)
O28 C24 C25 124.9(2)
O28 C24 C23 116.2(2)
C25 C24 C23 118.9(2)
C24 C25 C26 120.5(2)
C24 C25 H25 119.8
C26 C25 H25 119.8
C21 C26 C25 121.5(2)
C21 C26 H26 119.2
C25 C26 H26 119.2
O23 C27 H27A 109.5
O23 C27 H27B 109.5
H27A C27 H27B 109.5
O23 C27 H27C 109.5
H27A C27 H27C 109.5
H27B C27 H27C 109.5
O28 C29 C30 107.0(2)
O28 C29 H29A 110.3
C30 C29 H29A 110.3
O28 C29 H29B 110.3
C30 C29 H29B 110.3
H29A C29 H29B 108.6
C31 C30 C29 113.5(3)
C31 C30 H30A 108.9
C29 C30 H30A 108.9
C31 C30 H30B 108.9
C29 C30 H30B 108.9
H30A C30 H30B 107.7
C30 C31 Cl1 113.5(2)
C30 C31 H31A 108.9
Cl1 C31 H31A 108.9
C30 C31 H31B 108.9
Cl1 C31 H31B 108.9
H31A C31 H31B 107.7

loop_
_geom_bond_atom_site_label_1
_geom_bond_atom_site_label_2
_geom_bond_site_symmetry_2
_geom_bond_distance
_geom_bond_publ_flag
Cl1 C31 . 1.779(3) ?
O3 C3 . 1.430(3) ?
O3 H3A . 0.76(3) ?
O17 C17 . 1.218(3) ?
O23 C23 . 1.370(3) ?
O23 C27 . 1.416(3) ?
O28 C24 . 1.362(3) ?
O28 C29 . 1.444(3) ?
C1 C2 . 1.539(3) ?
C1 C10 . 1.551(3) ?
C1 H1A . 0.9900 ?
C1 H1B . 0.9900 ?
C2 C3 . 1.499(3) ?
C2 H2A . 0.9900 ?
C2 H2B . 0.9900 ?
C3 C4 . 1.530(3) ?
C3 H3 . 1.0000 ?
C4 C5 . 1.515(3) ?
C4 H4A . 0.9900 ?
C4 H4B . 0.9900 ?
C5 C6 . 1.324(3) ?
C5 C10 . 1.524(3) ?
C6 C7 . 1.495(3) ?
C6 H6 . 0.9500 ?
C7 C8 . 1.529(3) ?
C7 H7A . 0.9900 ?
C7 H7B . 0.9900 ?
C8 C14 . 1.515(3) ?
C8 C9 . 1.545(3) ?
C8 H8 . 1.0000 ?
C9 C11 . 1.541(3) ?
C9 C10 . 1.560(3) ?
C9 H9 . 1.0000 ?
C10 C19 . 1.543(3) ?
C11 C12 . 1.544(3) ?
C11 H11A . 0.9900 ?
C11 H11B . 0.9900 ?
C12 C13 . 1.523(3) ?
C12 H12A . 0.9900 ?
C12 H12B . 0.9900 ?
C13 C17 . 1.526(3) ?
C13 C14 . 1.534(3) ?
C13 C18 . 1.546(3) ?
C14 C15 . 1.538(3) ?
C14 H14 . 1.0000 ?
C15 C16 . 1.514(3) ?
C15 H15A . 0.9900 ?
C15 H15B . 0.9900 ?
C16 C20 . 1.339(3) ?
C16 C17 . 1.504(3) ?
C18 H18A . 0.9800 ?
C18 H18B . 0.9800 ?
C18 H18C . 0.9800 ?
C19 H19A . 0.9800 ?
C19 H19B . 0.9800 ?
C19 H19C . 0.9800 ?
C20 C21 . 1.460(3) ?
C20 H20 . 0.9500 ?
C21 C26 . 1.389(4) ?
C21 C22 . 1.419(3) ?
C22 C23 . 1.374(4) ?
C22 H22 . 0.9500 ?
C23 C24 . 1.415(4) ?
C24 C25 . 1.385(4) ?
C25 C26 . 1.394(4) ?
C25 H25 . 0.9500 ?
C26 H26 . 0.9500 ?
C27 H27A . 0.9800 ?
C27 H27B . 0.9800 ?
C27 H27C . 0.9800 ?
C29 C30 . 1.513(4) ?
C29 H29A . 0.9900 ?
C29 H29B . 0.9900 ?
C30 C31 . 1.507(5) ?
C30 H30A . 0.9900 ?
C30 H30B . 0.9900 ?
C31 H31A . 0.9900 ?
C31 H31B . 0.9900 ?

loop_
_geom_hbond_atom_site_label_D
_geom_hbond_atom_site_label_H
_geom_hbond_atom_site_label_A
_geom_hbond_site_symmetry_A
_geom_hbond_distance_DH
_geom_hbond_distance_HA
_geom_hbond_distance_DA
_geom_hbond_angle_DHA
_geom_hbond_publ_flag
O3 H3A O3 8_544 0.76(3) 1.95(3) 2.710(2) 177(3) yes

loop_
_geom_torsion_atom_site_label_1
_geom_torsion_atom_site_label_2
_geom_torsion_atom_site_label_3
_geom_torsion_atom_site_label_4
_geom_torsion
C10 C1 C2 C3 -56.0(3)
C1 C2 C3 O3 179.85(19)
C1 C2 C3 C4 58.8(3)
O3 C3 C4 C5 -178.87(19)
C2 C3 C4 C5 -57.8(3)
C3 C4 C5 C6 -124.9(2)
C3 C4 C5 C10 54.0(3)
C4 C5 C6 C7 -178.8(2)
C10 C5 C6 C7 2.3(4)
C5 C6 C7 C8 12.5(3)
C6 C7 C8 C14 -162.4(2)
C6 C7 C8 C9 -41.9(3)
C14 C8 C9 C11 -52.2(2)
C7 C8 C9 C11 -173.4(2)
C14 C8 C9 C10 179.71(18)
C7 C8 C9 C10 58.6(2)
C6 C5 C10 C19 -109.5(3)
C4 C5 C10 C19 71.6(2)
C6 C5 C10 C1 131.5(2)
C4 C5 C10 C1 -47.4(3)
C6 C5 C10 C9 13.0(3)
C4 C5 C10 C9 -165.90(19)
C2 C1 C10 C5 48.0(3)
C2 C1 C10 C19 -70.6(3)
C2 C1 C10 C9 167.4(2)
C11 C9 C10 C5 -169.45(18)
C8 C9 C10 C5 -42.5(2)
C11 C9 C10 C19 -48.6(2)
C8 C9 C10 C19 78.3(2)
C11 C9 C10 C1 72.3(2)
C8 C9 C10 C1 -160.81(18)
C8 C9 C11 C12 52.1(3)
C10 C9 C11 C12 179.63(18)
C9 C11 C12 C13 -54.5(3)
C11 C12 C13 C17 168.4(2)
C11 C12 C13 C14 56.2(2)
C11 C12 C13 C18 -69.6(2)
C7 C8 C14 C13 -178.88(19)
C9 C8 C14 C13 59.1(2)
C7 C8 C14 C15 -52.8(3)
C9 C8 C14 C15 -174.8(2)
C12 C13 C14 C8 -61.5(2)
C17 C13 C14 C8 175.67(18)
C18 C13 C14 C8 63.2(3)
C12 C13 C14 C15 164.34(18)
C17 C13 C14 C15 41.5(2)
C18 C13 C14 C15 -71.0(2)
C8 C14 C15 C16 -169.5(2)
C13 C14 C15 C16 -39.2(2)
C14 C15 C16 C20 -151.3(3)
C14 C15 C16 C17 21.2(2)
C20 C16 C17 O17 -2.0(4)
C15 C16 C17 O17 -175.4(2)
C20 C16 C17 C13 177.6(2)
C15 C16 C17 C13 4.3(3)
C12 C13 C17 O17 35.3(3)
C14 C13 C17 O17 151.8(2)
C18 C13 C17 O17 -89.8(3)
C12 C13 C17 C16 -144.3(2)
C14 C13 C17 C16 -27.9(2)
C18 C13 C17 C16 90.5(2)
C17 C16 C20 C21 -173.5(2)
C15 C16 C20 C21 -1.9(4)
C16 C20 C21 C26 -16.9(4)
C16 C20 C21 C22 160.8(3)
C26 C21 C22 C23 4.2(4)
C20 C21 C22 C23 -173.8(2)
C27 O23 C23 C22 11.9(4)
C27 O23 C23 C24 -169.9(2)
C21 C22 C23 O23 179.2(2)
C21 C22 C23 C24 1.2(4)
C29 O28 C24 C25 6.9(4)
C29 O28 C24 C23 -175.3(2)
O23 C23 C24 O28 -1.8(4)
C22 C23 C24 O28 176.4(2)
O23 C23 C24 C25 176.2(2)
C22 C23 C24 C25 -5.6(4)
O28 C24 C25 C26 -177.6(2)
C23 C24 C25 C26 4.6(4)
C22 C21 C26 C25 -5.2(4)
C20 C21 C26 C25 172.6(2)
C24 C25 C26 C21 0.9(4)
C24 O28 C29 C30 178.6(3)
O28 C29 C30 C31 164.3(3)
C29 C30 C31 Cl1 58.9(4)
C19 C10 C13 C18 13.84(18)

loop_
_cod_related_entry_id
_cod_related_entry_database
_cod_related_entry_code
1 ChemSpider 30652384
